data_4135010
loop_
_publ_author_name
'Song, Bichao'
'Xie, Peipei'
'Li, Yingzi'
'Hao, Jiping'
'Wang, Lu'
'Chen, Xiangyang'
'Xu, Zhongliang'
'Quan, Haitian'
'Lou, Li-Guang'
'Xia, Yuanzhi'
'Houk, K. N.'
'Yang, Weibo'

_publ_section_title
;
 Pd-Catalyzed Decarboxylative Olefination: Stereoselective Synthesis of
 Polysubstituted Butadienes and Bioactive Macrocyclic Inhibitors.
;
_journal_name_full 'Journal of the American Chemical Society'
_journal_paper_doi 10.1021/jacs.0c00078
_journal_year 2020
_chemical_formula_moiety 'C25 H23 N O4 S'
_chemical_formula_sum 'C25 H23 N O4 S'
_chemical_formula_weight 433.50
_space_group_crystal_system monoclinic
_space_group_IT_number 14
_space_group_name_Hall '-P 2yn'
_space_group_name_H-M_alt 'P 1 21/n 1'
_atom_sites_solution_hydrogens geom
_atom_sites_solution_primary dual
_audit_creation_date 2018-08-17
_audit_creation_method
;
Olex2 1.2
(compiled 2018.05.29 svn.r3508 for OlexSys, GUI svn.r5506)
;
_cell_angle_alpha 90
_cell_angle_beta 95.82(2)
_cell_angle_gamma 90
_cell_formula_units_Z 4
_cell_length_a 10.970(6)
_cell_length_b 6.974(5)
_cell_length_c 29.88(2)
_cell_measurement_reflns_used 1615
_cell_measurement_temperature 296.15
_cell_measurement_theta_max 19.786
_cell_measurement_theta_min 2.622
_cell_volume 2274(3)
_computing_cell_refinement 'SAINT v8.34A (Bruker, 2013)'
_computing_data_reduction 'SAINT v8.34A (Bruker, 2013)'
_computing_molecular_graphics 'Olex2 (Dolomanov et al., 2009)'
_computing_publication_material 'Olex2 (Dolomanov et al., 2009)'
_computing_structure_refinement 'ShelXL (Sheldrick, 2015)'
_computing_structure_solution 'ShelXT (Sheldrick, 2015)'
_diffrn_ambient_temperature 296.15
_diffrn_measured_fraction_theta_full 0.963
_diffrn_measured_fraction_theta_max 0.963
_diffrn_measurement_device_type 'Bruker APEX-II CCD'
_diffrn_measurement_method '\f and \w scans'
_diffrn_radiation_type MoK\a
_diffrn_radiation_wavelength 0.71073
_diffrn_reflns_av_R_equivalents 0.0868
_diffrn_reflns_av_unetI/netI 0.0832
_diffrn_reflns_Laue_measured_fraction_full 0.963
_diffrn_reflns_Laue_measured_fraction_max 0.963
_diffrn_reflns_limit_h_max 11
_diffrn_reflns_limit_h_min -13
_diffrn_reflns_limit_k_max 8
_diffrn_reflns_limit_k_min -7
_diffrn_reflns_limit_l_max 35
_diffrn_reflns_limit_l_min -35
_diffrn_reflns_number 13664
_diffrn_reflns_point_group_measured_fraction_full 0.963
_diffrn_reflns_point_group_measured_fraction_max 0.963
_diffrn_reflns_theta_full 25.005
_diffrn_reflns_theta_max 25.005
_diffrn_reflns_theta_min 1.922
_diffrn_standards_number 0
_exptl_absorpt_coefficient_mu 0.173
_exptl_absorpt_correction_T_max 0.7454
_exptl_absorpt_correction_T_min 0.5466
_exptl_absorpt_correction_type multi-scan
_exptl_absorpt_process_details
'SADABS-2014/5 (Bruker,2014/5) was used for absorption correction. wR2(int) was 0.1216 before and 0.0841 after correction. The Ratio of minimum to maximum transmission is 0.7333. The \l/2 correction factor is 0.00150.'
_exptl_crystal_colour colourless
_exptl_crystal_colour_primary colourless
_exptl_crystal_density_diffrn 1.266
_exptl_crystal_description block
_exptl_crystal_F_000 912
_exptl_crystal_size_max 0.19
_exptl_crystal_size_mid 0.15
_exptl_crystal_size_min 0.12
_refine_diff_density_max 0.705
_refine_diff_density_min -0.619
_refine_diff_density_rms 0.078
_refine_ls_extinction_method none
_refine_ls_goodness_of_fit_ref 1.083
_refine_ls_hydrogen_treatment constr
_refine_ls_matrix_type full
_refine_ls_number_parameters 270
_refine_ls_number_reflns 3858
_refine_ls_number_restraints 31
_refine_ls_restrained_S_all 1.139
_refine_ls_R_factor_all 0.1428
_refine_ls_R_factor_gt 0.0903
_refine_ls_shift/su_max 0.001
_refine_ls_shift/su_mean 0.000
_refine_ls_structure_factor_coef Fsqd
_refine_ls_weighting_details 'w=1/[\s^2^(Fo^2^)+(0.1824P)^2^] where P=(Fo^2^+2Fc^2^)/3'
_refine_ls_weighting_scheme calc
_refine_ls_wR_factor_gt 0.2679
_refine_ls_wR_factor_ref 0.3088
_reflns_Friedel_coverage 0.000
_reflns_number_gt 2189
_reflns_number_total 3858
_reflns_threshold_expression 'I > 2\s(I)'
_cod_data_source_file ja0c00078_si_003.cif
_cod_data_source_block mo_20180782-jp-413_0m
_cod_database_code 4135010
_shelx_shelxl_version_number 2014/7
_shelx_space_group_comment
;
The symmetry employed for this shelxl refinement is uniquely defined
by the following loop, which should always be used as a source of
symmetry information in preference to the above space-group names.
They are only intended as comments.
;
_shelx_estimated_absorpt_t_max 0.980
_shelx_estimated_absorpt_t_min 0.968
_olex2_refinement_description
;
1. Fixed Uiso
 At 1.2 times of:
  All C(H) groups, All N(H) groups
 At 1.5 times of:
  All C(H,H,H) groups
2. Rigid bond restraints
 C20, C21
 with sigma for 1-2 distances of 0.005 and sigma for 1-3 distances of 0.005
3. Uiso/Uaniso restraints and constraints
C20 \\sim C21: within 2A with sigma of 0.005 and sigma for terminal atoms of
0.01
Uanis(C25) \\sim Ueq, Uanis(C24) \\sim Ueq, Uanis(C21) \\sim Ueq, Uanis(C22)
\\sim Ueq: with sigma of 0.005 and sigma for terminal atoms of 0.01
4.a Aromatic/amide H refined with riding coordinates:
 N1(H1), C14(H14), C15(H15), C12(H12), C9(H9), C5(H5), C25(H25), C24(H24),
 C23(H23), C22(H22), C21(H21), C16(H16), C11(H11), C3(H3), C6(H6), C10(H10),
 C2(H2)
4.b Fitted hexagon refined as free rotating group:
 C20(C25,C24,C23,C22,C21)
4.c Idealised Me refined as rotating group:
 C19(H19A,H19B,H19C), C7(H7A,H7B,H7C)
;
_olex2_submission_special_instructions 'No special instructions were received'

loop_
_space_group_symop_operation_xyz
'x, y, z'
'-x+1/2, y+1/2, -z+1/2'
'-x, -y, -z'
'x-1/2, -y-1/2, z-1/2'

loop_
_atom_site_label
_atom_site_type_symbol
_atom_site_fract_x
_atom_site_fract_y
_atom_site_fract_z
_atom_site_U_iso_or_equiv
_atom_site_adp_type
_atom_site_occupancy
_atom_site_site_symmetry_order
_atom_site_calc_flag
_atom_site_refinement_flags_posn
_atom_site_refinement_flags_adp
_atom_site_refinement_flags_occupancy
_atom_site_disorder_assembly
_atom_site_disorder_group
S1 S 0.36104(11) 0.95839(19) 0.22200(4) 0.0553(5) Uani 1 1 d . . . . .
O2 O 0.2304(3) 0.9509(6) 0.21970(12) 0.0742(11) Uani 1 1 d . . . . .
O1 O 0.4298(3) 0.7857(5) 0.21964(12) 0.0723(11) Uani 1 1 d . . . . .
N1 N 0.4039(3) 1.0634(6) 0.26925(12) 0.0530(10) Uani 1 1 d . . . . .
H1 H 0.3501 1.1051 0.2859 0.064 Uiso 1 1 calc R . . . .
O4 O 0.4685(4) 0.1006(6) 0.44212(14) 0.0890(13) Uani 1 1 d . . . . .
C8 C 0.5334(4) 1.0871(7) 0.28350(14) 0.0497(12) Uani 1 1 d . . . . .
C13 C 0.5962(4) 0.9451(7) 0.30981(14) 0.0526(12) Uani 1 1 d . . . . .
C4 C 0.4015(4) 1.1090(8) 0.17876(15) 0.0546(13) Uani 1 1 d . . . . .
C14 C 0.5324(4) 0.7768(8) 0.32389(16) 0.0598(13) Uani 1 1 d . . . . .
H14 H 0.4571 0.7486 0.3080 0.072 Uiso 1 1 calc R . . . .
C15 C 0.5712(5) 0.6593(8) 0.35725(17) 0.0676(15) Uani 1 1 d . . . . .
H15 H 0.6458 0.6849 0.3739 0.081 Uiso 1 1 calc R . . . .
C12 C 0.7210(4) 0.9758(9) 0.32144(17) 0.0670(15) Uani 1 1 d . . . . .
H12 H 0.7660 0.8821 0.3380 0.080 Uiso 1 1 calc R . . . .
C9 C 0.5901(5) 1.2549(8) 0.27228(16) 0.0655(14) Uani 1 1 d . . . . .
H9 H 0.5459 1.3516 0.2565 0.079 Uiso 1 1 calc R . . . .
O3 O 0.3551(6) 0.1803(8) 0.3800(2) 0.149(3) Uani 1 1 d . . . . .
C17 C 0.5282(5) 0.3752(9) 0.40356(19) 0.0718(15) Uani 1 1 d . . . . .
C5 C 0.3515(5) 1.2908(8) 0.17413(19) 0.0724(15) Uani 1 1 d . . . . .
H5 H 0.2953 1.3338 0.1932 0.087 Uiso 1 1 calc R . . . .
C20 C 0.6316(4) 0.4059(7) 0.43903(14) 0.0765(15) Uani 1 1 d . U . . .
C25 C 0.6286(5) 0.5604(7) 0.46830(18) 0.152(4) Uani 1 1 d G U . . .
H25 H 0.5632 0.6459 0.4652 0.183 Uiso 1 1 calc R . . . .
C24 C 0.7234(6) 0.5872(8) 0.50227(17) 0.154(4) Uani 1 1 d G U . . .
H24 H 0.7214 0.6905 0.5218 0.184 Uiso 1 1 calc R . . . .
C23 C 0.8211(4) 0.4594(10) 0.50698(15) 0.114(3) Uani 1 1 d G . . . .
H23 H 0.8845 0.4774 0.5297 0.136 Uiso 1 1 calc R . . . .
C22 C 0.8241(4) 0.3050(8) 0.47771(18) 0.147(3) Uani 1 1 d G U . . .
H22 H 0.8895 0.2195 0.4809 0.176 Uiso 1 1 calc R . . . .
C21 C 0.7293(4) 0.2782(7) 0.44374(15) 0.1027(18) Uani 1 1 d G U . . .
H21 H 0.7313 0.1748 0.4242 0.123 Uiso 1 1 calc R . . . .
C16 C 0.5033(5) 0.4957(8) 0.36859(19) 0.0714(16) Uani 1 1 d . . . . .
H16 H 0.4331 0.4686 0.3495 0.086 Uiso 1 1 calc R . . . .
C11 C 0.7799(5) 1.1378(10) 0.30952(19) 0.0743(16) Uani 1 1 d . . . . .
H11 H 0.8633 1.1533 0.3180 0.089 Uiso 1 1 calc R . . . .
C3 C 0.4867(5) 1.0454(10) 0.15001(19) 0.0748(16) Uani 1 1 d . . . . .
H3 H 0.5204 0.9233 0.1534 0.090 Uiso 1 1 calc R . . . .
C1 C 0.4710(7) 1.3452(14) 0.11181(19) 0.091(2) Uani 1 1 d . . . . .
C6 C 0.3883(7) 1.4086(10) 0.1398(2) 0.0872(19) Uani 1 1 d . . . . .
H6 H 0.3560 1.5314 0.1360 0.105 Uiso 1 1 calc R . . . .
C10 C 0.7160(5) 1.2759(10) 0.28522(19) 0.0767(17) Uani 1 1 d . . . . .
H10 H 0.7561 1.3860 0.2770 0.092 Uiso 1 1 calc R . . . .
C18 C 0.4418(6) 0.2120(10) 0.4065(2) 0.0867(19) Uani 1 1 d . . . . .
C2 C 0.5192(6) 1.1629(14) 0.1173(2) 0.093(2) Uani 1 1 d . . . . .
H2 H 0.5752 1.1202 0.0982 0.111 Uiso 1 1 calc R . . . .
C19 C 0.3869(8) -0.0583(11) 0.4465(3) 0.117(3) Uani 1 1 d . . . . .
H19A H 0.3825 -0.1352 0.4197 0.176 Uiso 1 1 calc GR . . . .
H19B H 0.3068 -0.0108 0.4508 0.176 Uiso 1 1 calc GR . . . .
H19C H 0.4171 -0.1349 0.4720 0.176 Uiso 1 1 calc GR . . . .
C7 C 0.5090(9) 1.4813(14) 0.0756(3) 0.134(3) Uani 1 1 d . . . . .
H7A H 0.4590 1.4582 0.0479 0.201 Uiso 1 1 calc GR . . . .
H7B H 0.5935 1.4596 0.0713 0.201 Uiso 1 1 calc GR . . . .
H7C H 0.4986 1.6115 0.0849 0.201 Uiso 1 1 calc GR . . . .

loop_
_atom_site_aniso_label
_atom_site_aniso_U_11
_atom_site_aniso_U_22
_atom_site_aniso_U_33
_atom_site_aniso_U_23
_atom_site_aniso_U_13
_atom_site_aniso_U_12
S1 0.0500(7) 0.0538(9) 0.0588(8) 0.0028(6) -0.0105(5) -0.0034(6)
O2 0.048(2) 0.100(3) 0.072(2) 0.005(2) -0.0121(16) -0.0140(19)
O1 0.085(3) 0.052(2) 0.075(2) -0.0041(17) -0.0123(18) 0.0073(19)
N1 0.044(2) 0.062(3) 0.052(2) 0.0017(18) -0.0013(16) -0.0008(18)
O4 0.099(3) 0.081(3) 0.084(3) 0.028(2) -0.007(2) -0.012(2)
C8 0.045(3) 0.054(3) 0.048(2) -0.001(2) -0.0048(19) -0.004(2)
C13 0.046(3) 0.064(3) 0.046(2) 0.003(2) -0.0045(19) -0.009(2)
C4 0.043(3) 0.064(4) 0.054(3) -0.002(2) -0.013(2) 0.002(2)
C14 0.049(3) 0.061(3) 0.066(3) 0.010(3) -0.009(2) -0.007(2)
C15 0.059(3) 0.071(4) 0.067(3) 0.010(3) -0.021(2) -0.007(3)
C12 0.049(3) 0.083(4) 0.066(3) -0.002(3) -0.015(2) -0.001(3)
C9 0.070(3) 0.056(4) 0.067(3) 0.005(3) -0.010(2) -0.015(3)
O3 0.154(5) 0.129(5) 0.145(4) 0.068(4) -0.076(4) -0.075(4)
C17 0.073(4) 0.067(4) 0.071(3) 0.014(3) -0.017(3) -0.003(3)
C5 0.080(4) 0.060(4) 0.076(4) 0.014(3) 0.000(3) 0.013(3)
C20 0.075(3) 0.088(4) 0.064(3) 0.005(3) -0.006(2) 0.008(3)
C25 0.146(5) 0.151(5) 0.152(5) -0.034(4) -0.026(4) 0.020(4)
C24 0.148(5) 0.155(5) 0.152(5) -0.034(4) -0.014(4) 0.014(4)
C23 0.102(6) 0.159(8) 0.074(4) -0.012(4) -0.017(4) 0.003(5)
C22 0.132(5) 0.159(5) 0.145(5) -0.018(4) -0.010(4) 0.021(4)
C21 0.094(3) 0.113(4) 0.097(3) -0.015(3) -0.011(3) 0.018(3)
C16 0.067(3) 0.058(4) 0.083(4) 0.011(3) -0.023(3) -0.009(3)
C11 0.051(3) 0.095(5) 0.075(4) -0.001(3) -0.003(3) -0.023(3)
C3 0.063(3) 0.091(5) 0.068(3) -0.001(3) -0.003(3) 0.017(3)
C1 0.080(4) 0.138(7) 0.052(3) 0.014(4) -0.013(3) -0.036(5)
C6 0.106(5) 0.067(5) 0.082(4) 0.008(3) -0.024(4) 0.002(3)
C10 0.079(4) 0.073(4) 0.076(4) 0.008(3) -0.005(3) -0.033(3)
C18 0.091(4) 0.075(5) 0.087(4) 0.027(3) -0.025(3) -0.014(3)
C2 0.077(4) 0.132(7) 0.068(4) 0.003(4) 0.004(3) 0.001(4)
C19 0.139(7) 0.094(6) 0.116(6) 0.042(4) -0.003(5) -0.039(5)
C7 0.147(8) 0.157(8) 0.094(5) 0.048(5) -0.006(5) -0.047(6)

loop_
_atom_type_symbol
_atom_type_description
_atom_type_scat_dispersion_real
_atom_type_scat_dispersion_imag
_atom_type_scat_source
C C 0.0033 0.0016 'International Tables Vol C Tables 4.2.6.8 and 6.1.1.4'
H H 0.0000 0.0000 'International Tables Vol C Tables 4.2.6.8 and 6.1.1.4'
N N 0.0061 0.0033 'International Tables Vol C Tables 4.2.6.8 and 6.1.1.4'
O O 0.0106 0.0060 'International Tables Vol C Tables 4.2.6.8 and 6.1.1.4'
S S 0.1246 0.1234 'International Tables Vol C Tables 4.2.6.8 and 6.1.1.4'

loop_
_geom_angle_atom_site_label_1
_geom_angle_atom_site_label_2
_geom_angle_atom_site_label_3
_geom_angle
_geom_angle_site_symmetry_1
_geom_angle_site_symmetry_3
_geom_angle_publ_flag
O2 S1 N1 105.1(2) . . ?
O2 S1 C4 108.3(2) . . ?
O1 S1 O2 120.0(2) . . ?
O1 S1 N1 108.5(2) . . ?
O1 S1 C4 107.1(2) . . ?
N1 S1 C4 107.4(2) . . ?
S1 N1 H1 120.1 . . ?
C8 N1 S1 119.8(3) . . ?
C8 N1 H1 120.1 . . ?
C18 O4 C19 115.8(5) . . ?
C13 C8 N1 119.7(4) . . ?
C9 C8 N1 118.4(4) . . ?
C9 C8 C13 121.8(4) . . ?
C8 C13 C14 120.7(4) . . ?
C12 C13 C8 116.5(4) . . ?
C12 C13 C14 122.9(5) . . ?
C5 C4 S1 119.7(4) . . ?
C5 C4 C3 120.7(5) . . ?
C3 C4 S1 119.7(4) . . ?
C13 C14 H14 116.9 . . ?
C15 C14 C13 126.1(5) . . ?
C15 C14 H14 116.9 . . ?
C14 C15 H15 118.7 . . ?
C14 C15 C16 122.6(5) . . ?
C16 C15 H15 118.7 . . ?
C13 C12 H12 118.6 . . ?
C11 C12 C13 122.7(5) . . ?
C11 C12 H12 118.6 . . ?
C8 C9 H9 120.8 . . ?
C8 C9 C10 118.4(5) . . ?
C10 C9 H9 120.8 . . ?
C20 C17 C18 120.8(5) . . ?
C16 C17 C20 122.8(5) . . ?
C16 C17 C18 116.2(5) . . ?
C4 C5 H5 121.0 . . ?
C4 C5 C6 117.9(6) . . ?
C6 C5 H5 121.0 . . ?
C25 C20 C17 119.7(4) . . ?
C25 C20 C21 120.0 . . ?
C21 C20 C17 120.3(4) . . ?
C20 C25 H25 120.0 . . ?
C20 C25 C24 120.0 . . ?
C24 C25 H25 120.0 . . ?
C25 C24 H24 120.0 . . ?
C23 C24 C25 120.0 . . ?
C23 C24 H24 120.0 . . ?
C24 C23 H23 120.0 . . ?
C24 C23 C22 120.0 . . ?
C22 C23 H23 120.0 . . ?
C23 C22 H22 120.0 . . ?
C21 C22 C23 120.0 . . ?
C21 C22 H22 120.0 . . ?
C20 C21 H21 120.0 . . ?
C22 C21 C20 120.0 . . ?
C22 C21 H21 120.0 . . ?
C15 C16 H16 116.0 . . ?
C17 C16 C15 128.0(5) . . ?
C17 C16 H16 116.0 . . ?
C12 C11 H11 120.2 . . ?
C10 C11 C12 119.6(5) . . ?
C10 C11 H11 120.2 . . ?
C4 C3 H3 120.3 . . ?
C2 C3 C4 119.5(6) . . ?
C2 C3 H3 120.3 . . ?
C6 C1 C2 119.6(6) . . ?
C6 C1 C7 118.5(8) . . ?
C2 C1 C7 121.8(7) . . ?
C5 C6 H6 119.5 . . ?
C1 C6 C5 121.0(7) . . ?
C1 C6 H6 119.5 . . ?
C9 C10 H10 119.5 . . ?
C11 C10 C9 120.9(5) . . ?
C11 C10 H10 119.5 . . ?
O4 C18 C17 113.8(5) . . ?
O3 C18 O4 121.3(6) . . ?
O3 C18 C17 124.9(5) . . ?
C3 C2 C1 121.3(6) . . ?
C3 C2 H2 119.4 . . ?
C1 C2 H2 119.4 . . ?
O4 C19 H19A 109.5 . . ?
O4 C19 H19B 109.5 . . ?
O4 C19 H19C 109.5 . . ?
H19A C19 H19B 109.5 . . ?
H19A C19 H19C 109.5 . . ?
H19B C19 H19C 109.5 . . ?
C1 C7 H7A 109.5 . . ?
C1 C7 H7B 109.5 . . ?
C1 C7 H7C 109.5 . . ?
H7A C7 H7B 109.5 . . ?
H7A C7 H7C 109.5 . . ?
H7B C7 H7C 109.5 . . ?

loop_
_geom_bond_atom_site_label_1
_geom_bond_atom_site_label_2
_geom_bond_distance
_geom_bond_site_symmetry_2
_geom_bond_publ_flag
S1 O2 1.429(4) . ?
S1 O1 1.427(4) . ?
S1 N1 1.618(4) . ?
S1 C4 1.756(5) . ?
N1 H1 0.8600 . ?
N1 C8 1.451(6) . ?
O4 C18 1.327(7) . ?
O4 C19 1.439(8) . ?
C8 C13 1.401(7) . ?
C8 C9 1.382(7) . ?
C13 C14 1.451(7) . ?
C13 C12 1.394(6) . ?
C4 C5 1.383(7) . ?
C4 C3 1.404(7) . ?
C14 H14 0.9300 . ?
C14 C15 1.327(7) . ?
C15 H15 0.9300 . ?
C15 C16 1.422(7) . ?
C12 H12 0.9300 . ?
C12 C11 1.367(8) . ?
C9 H9 0.9300 . ?
C9 C10 1.403(7) . ?
O3 C18 1.193(7) . ?
C17 C20 1.488(6) . ?
C17 C16 1.347(8) . ?
C17 C18 1.489(8) . ?
C5 H5 0.9300 . ?
C5 C6 1.405(8) . ?
C20 C25 1.3900 . ?
C20 C21 1.3900 . ?
C25 H25 0.9300 . ?
C25 C24 1.3900 . ?
C24 H24 0.9300 . ?
C24 C23 1.3900 . ?
C23 H23 0.9300 . ?
C23 C22 1.3900 . ?
C22 H22 0.9300 . ?
C22 C21 1.3900 . ?
C21 H21 0.9300 . ?
C16 H16 0.9300 . ?
C11 H11 0.9300 . ?
C11 C10 1.358(9) . ?
C3 H3 0.9300 . ?
C3 C2 1.351(9) . ?
C1 C6 1.367(10) . ?
C1 C2 1.380(11) . ?
C1 C7 1.529(9) . ?
C6 H6 0.9300 . ?
C10 H10 0.9300 . ?
C2 H2 0.9300 . ?
C19 H19A 0.9600 . ?
C19 H19B 0.9600 . ?
C19 H19C 0.9600 . ?
C7 H7A 0.9600 . ?
C7 H7B 0.9600 . ?
C7 H7C 0.9600 . ?
